data_2217400
loop_
_publ_author_name
'Wang, Pei-San'
'Wu, Gen-Hua'

_publ_section_title
;3,6-Dihydroxy-2'-[(2-hydroxy-1-naphthyl)methyleneamino]xanthene-9-spiro-1'-isoindolin-3'-one
 acetonitrile solvate
;
_journal_coeditor_code AT2535
_journal_issue 2
_journal_name_full 'Acta Crystallographica Section E'
_journal_page_first o442
_journal_page_last o442
_journal_paper_doi 10.1107/S1600536808000974
_journal_volume 64
_journal_year 2008
_chemical_formula_iupac 'C31 H20 N2 O5, C2 H3 N'
_chemical_formula_moiety 'C31 H20 N2 O5, C2 H3 N'
_chemical_formula_sum 'C33 H23 N3 O5'
_chemical_formula_weight 541.54
_chemical_name_systematic
;
3,6-Dihydroxy-2'-[(2-hydroxy-1-naphthyl)methyleneamino]xanthene-9-spiro-1'-
isoindolin-3'-one acetonitrile solvate
;
_space_group_IT_number 14
_symmetry_cell_setting monoclinic
_symmetry_space_group_name_Hall '-P 2ybc'
_symmetry_space_group_name_H-M 'P 1 21/c 1'
_atom_sites_solution_hydrogens geom
_atom_sites_solution_primary direct
_atom_sites_solution_secondary difmap
_audit_creation_method SHELXL-97
_cell_angle_alpha 90.00
_cell_angle_beta 98.495(4)
_cell_angle_gamma 90.00
_cell_formula_units_Z 4
_cell_length_a 18.729(5)
_cell_length_b 15.572(4)
_cell_length_c 9.021(2)
_cell_measurement_reflns_used 4034
_cell_measurement_temperature 293(2)
_cell_measurement_theta_max 26.98
_cell_measurement_theta_min 2.38
_cell_volume 2602.1(11)
_computing_cell_refinement 'SAINT-Plus (Bruker, 1997)'
_computing_data_collection 'SMART (Bruker, 1997)'
_computing_data_reduction 'SAINT-Plus (Bruker, 1997)'
_computing_molecular_graphics 'XP (Bruker, 2000)'
_computing_publication_material 'SHELXTL (Sheldrick, 2008)'
_computing_structure_refinement 'SHELXL97 (Sheldrick, 2008)'
_computing_structure_solution 'SHELXS97 (Sheldrick, 2008)'
_diffrn_ambient_temperature 293(2)
_diffrn_measured_fraction_theta_full 0.996
_diffrn_measured_fraction_theta_max 0.996
_diffrn_measurement_device_type 'Bruker SMART APEX CCD area-detector'
_diffrn_measurement_method '\f and \w'
_diffrn_radiation_monochromator graphite
_diffrn_radiation_source 'sealed tube'
_diffrn_radiation_type MoK\a
_diffrn_radiation_wavelength 0.71073
_diffrn_reflns_av_R_equivalents 0.0467
_diffrn_reflns_av_sigmaI/netI 0.0401
_diffrn_reflns_limit_h_max 20
_diffrn_reflns_limit_h_min -22
_diffrn_reflns_limit_k_max 18
_diffrn_reflns_limit_k_min -17
_diffrn_reflns_limit_l_max 10
_diffrn_reflns_limit_l_min -10
_diffrn_reflns_number 12963
_diffrn_reflns_theta_full 25.10
_diffrn_reflns_theta_max 25.10
_diffrn_reflns_theta_min 1.71
_exptl_absorpt_coefficient_mu 0.095
_exptl_absorpt_correction_T_max 0.9850
_exptl_absorpt_correction_T_min 0.9758
_exptl_absorpt_correction_type multi-scan
_exptl_absorpt_process_details '(SADABS; Sheldrick, 2000)'
_exptl_crystal_colour yellow
_exptl_crystal_density_diffrn 1.382
_exptl_crystal_density_method 'not measured'
_exptl_crystal_description block
_exptl_crystal_F_000 1128
_exptl_crystal_size_max 0.26
_exptl_crystal_size_mid 0.22
_exptl_crystal_size_min 0.16
_refine_diff_density_max 0.143
_refine_diff_density_min -0.149
_refine_ls_extinction_coef 0.0070(7)
_refine_ls_extinction_expression Fc^*^=kFc[1+0.001xFc^2^\l^3^/sin(2\q)]^-1/4^
_refine_ls_extinction_method 'SHELXL97 (Sheldrick, 1997)'
_refine_ls_goodness_of_fit_ref 1.034
_refine_ls_hydrogen_treatment constr
_refine_ls_matrix_type full
_refine_ls_number_parameters 375
_refine_ls_number_reflns 4627
_refine_ls_number_restraints 0
_refine_ls_restrained_S_all 1.034
_refine_ls_R_factor_all 0.0556
_refine_ls_R_factor_gt 0.0372
_refine_ls_shift/su_max 0.001
_refine_ls_shift/su_mean 0.000
_refine_ls_structure_factor_coef Fsqd
_refine_ls_weighting_details 'calc w=1/[\s^2^(Fo^2^)+(0.0455P)^2^] where P=(Fo^2^+2Fc^2^)/3'
_refine_ls_weighting_scheme calc
_refine_ls_wR_factor_gt 0.0910
_refine_ls_wR_factor_ref 0.0981
_reflns_number_gt 3272
_reflns_number_total 4627
_reflns_threshold_expression I>2\s(I)
_cod_data_source_file at2535.cif
_cod_data_source_block I
_cod_original_cell_volume 2601.9(11)
_cod_original_sg_symbol_H-M 'P 21/c'
_cod_database_code 2217400
_cod_database_fobs_code 2217400

loop_
_symmetry_equiv_pos_as_xyz
'x, y, z'
'-x, y+1/2, -z+1/2'
'-x, -y, -z'
'x, -y-1/2, z-1/2'

loop_
_atom_site_type_symbol
_atom_site_label
_atom_site_fract_x
_atom_site_fract_y
_atom_site_fract_z
_atom_site_U_iso_or_equiv
_atom_site_adp_type
_atom_site_calc_flag
_atom_site_refinement_flags
_atom_site_occupancy
C C1 0.33564(7) 0.42174(9) 0.79315(17) 0.0395(4) Uani d . 1
C C2 0.35217(9) 0.33479(10) 0.7884(2) 0.0545(4) Uani d . 1
H H2 0.3272 0.3011 0.7128 0.065 Uiso calc R 1
C C3 0.40416(9) 0.29689(10) 0.8916(2) 0.0574(5) Uani d . 1
H H7 0.4137 0.2385 0.8861 0.069 Uiso calc R 1
C C4 0.44199(8) 0.34666(10) 1.00373(18) 0.0457(4) Uani d . 1
C C5 0.42780(8) 0.43291(9) 1.01071(17) 0.0425(4) Uani d . 1
H H5 0.4536 0.4667 1.0851 0.051 Uiso calc R 1
C C6 0.37473(7) 0.46933(9) 0.90608(16) 0.0394(4) Uani d . 1
C C7 0.31973(8) 0.59927(9) 0.81305(17) 0.0419(4) Uani d . 1
C C8 0.32082(8) 0.68757(10) 0.82713(18) 0.0480(4) Uani d . 1
H H8 0.3494 0.7135 0.9078 0.058 Uiso calc R 1
C C9 0.27929(8) 0.73684(10) 0.72100(19) 0.0479(4) Uani d . 1
C C10 0.23642(8) 0.69775(10) 0.60184(19) 0.0533(4) Uani d . 1
H H10 0.2083 0.7308 0.5297 0.064 Uiso calc R 1
C C11 0.23580(8) 0.60990(10) 0.59104(19) 0.0504(4) Uani d . 1
H H11 0.2067 0.5842 0.5108 0.060 Uiso calc R 1
C C12 0.27727(7) 0.55775(9) 0.69603(17) 0.0405(4) Uani d . 1
C C13 0.27427(7) 0.46102(9) 0.68603(16) 0.0396(4) Uani d . 1
C C14 0.26945(8) 0.42604(9) 0.52772(17) 0.0437(4) Uani d . 1
C C15 0.31751(9) 0.43535(11) 0.4270(2) 0.0594(5) Uani d . 1
H H15 0.3601 0.4662 0.4521 0.071 Uiso calc R 1
C C16 0.30051(11) 0.39730(12) 0.2870(2) 0.0693(5) Uani d . 1
H H16 0.3318 0.4039 0.2169 0.083 Uiso calc R 1
C C17 0.23812(11) 0.34980(12) 0.2495(2) 0.0635(5) Uani d . 1
H H17 0.2284 0.3243 0.1555 0.076 Uiso calc R 1
C C18 0.19056(9) 0.34007(10) 0.34988(18) 0.0548(4) Uani d . 1
H H18 0.1486 0.3079 0.3256 0.066 Uiso calc R 1
C C19 0.20660(8) 0.37939(9) 0.48858(17) 0.0436(4) Uani d . 1
C C20 0.16357(8) 0.38148(10) 0.61280(17) 0.0448(4) Uani d . 1
C C21 0.13128(7) 0.42358(9) 0.91136(17) 0.0408(4) Uani d . 1
H H21 0.1084 0.3753 0.8659 0.049 Uiso calc R 1
C C22 0.10663(7) 0.46010(9) 1.04201(16) 0.0396(4) Uani d . 1
C C23 0.13326(8) 0.53795(10) 1.10112(17) 0.0462(4) Uani d . 1
C C24 0.10413(10) 0.57803(12) 1.21788(19) 0.0598(5) Uani d . 1
H H24 0.1220 0.6309 1.2540 0.072 Uiso calc R 1
C C25 0.05010(10) 0.54010(13) 1.27822(19) 0.0622(5) Uani d . 1
H H25 0.0308 0.5679 1.3544 0.075 Uiso calc R 1
C C26 0.02242(8) 0.45900(11) 1.22770(18) 0.0518(4) Uani d . 1
C C27 -0.03305(9) 0.41847(14) 1.2928(2) 0.0682(5) Uani d . 1
H H27 -0.0526 0.4462 1.3689 0.082 Uiso calc R 1
C C28 -0.05798(11) 0.34026(15) 1.2463(2) 0.0771(6) Uani d . 1
H H28 -0.0945 0.3143 1.2900 0.093 Uiso calc R 1
C C29 -0.02859(9) 0.29812(13) 1.1316(2) 0.0708(5) Uani d . 1
H H29 -0.0452 0.2437 1.1010 0.085 Uiso calc R 1
C C30 0.02372(8) 0.33577(11) 1.06483(19) 0.0548(4) Uani d . 1
H H30 0.0421 0.3069 0.9884 0.066 Uiso calc R 1
C C31 0.05084(7) 0.41780(10) 1.10902(17) 0.0431(4) Uani d . 1
C C32 0.54315(12) 0.38827(12) 0.6728(2) 0.0826(6) Uani d . 1
H H32A 0.5930 0.3955 0.7141 0.124 Uiso calc R 1
H H32B 0.5265 0.3336 0.7028 0.124 Uiso calc R 1
H H32C 0.5151 0.4332 0.7087 0.124 Uiso calc R 1
C C33 0.53548(10) 0.39211(12) 0.5109(3) 0.0678(5) Uani d . 1
N N1 0.18474(6) 0.45736(8) 0.85739(13) 0.0403(3) Uani d . 1
N N2 0.20397(6) 0.42793(7) 0.72513(13) 0.0404(3) Uani d . 1
N N3 0.52922(10) 0.39621(12) 0.3840(2) 0.0900(6) Uani d . 1
O O1 0.28347(6) 0.82387(7) 0.73845(14) 0.0670(4) Uani d . 1
H H1 0.2542 0.8470 0.6743 0.100 Uiso calc R 1
O O2 0.36425(6) 0.55596(6) 0.92433(12) 0.0537(3) Uani d . 1
O O3 0.49339(6) 0.30663(7) 1.10332(14) 0.0644(4) Uani d . 1
H H6 0.5067 0.3389 1.1738 0.097 Uiso calc R 1
O O4 0.18721(6) 0.58052(7) 1.04607(13) 0.0589(3) Uani d . 1
H H4 0.1992 0.5533 0.9759 0.088 Uiso calc R 1
O O5 0.10443(6) 0.35036(8) 0.61789(13) 0.0678(4) Uani d . 1

loop_
_atom_site_aniso_label
_atom_site_aniso_U_11
_atom_site_aniso_U_22
_atom_site_aniso_U_33
_atom_site_aniso_U_12
_atom_site_aniso_U_13
_atom_site_aniso_U_23
C1 0.0349(8) 0.0383(9) 0.0458(9) -0.0024(6) 0.0074(7) 0.0024(7)
C2 0.0552(10) 0.0407(10) 0.0634(11) -0.0034(8) -0.0047(9) -0.0041(8)
C3 0.0630(11) 0.0349(9) 0.0695(12) 0.0048(8) -0.0057(9) -0.0008(8)
C4 0.0447(9) 0.0421(9) 0.0497(10) 0.0035(7) 0.0053(8) 0.0050(7)
C5 0.0452(9) 0.0405(9) 0.0407(9) -0.0021(7) 0.0024(7) -0.0003(7)
C6 0.0427(9) 0.0329(8) 0.0436(9) 0.0006(6) 0.0099(7) 0.0016(7)
C7 0.0416(9) 0.0408(9) 0.0432(9) 0.0053(7) 0.0059(7) 0.0061(7)
C8 0.0501(9) 0.0400(9) 0.0524(10) 0.0037(7) 0.0025(8) -0.0007(7)
C9 0.0491(10) 0.0381(9) 0.0575(11) 0.0055(7) 0.0115(8) 0.0073(8)
C10 0.0489(10) 0.0502(11) 0.0593(11) 0.0057(8) 0.0032(9) 0.0163(8)
C11 0.0435(9) 0.0520(11) 0.0534(11) -0.0026(7) -0.0004(8) 0.0077(8)
C12 0.0353(8) 0.0411(9) 0.0459(9) -0.0010(6) 0.0090(7) 0.0047(7)
C13 0.0345(8) 0.0429(9) 0.0419(9) -0.0031(6) 0.0077(7) 0.0020(7)
C14 0.0431(9) 0.0453(9) 0.0428(9) 0.0058(7) 0.0067(7) 0.0032(7)
C15 0.0573(10) 0.0682(12) 0.0561(12) 0.0001(9) 0.0196(9) 0.0022(9)
C16 0.0804(14) 0.0795(14) 0.0530(12) 0.0217(11) 0.0267(11) 0.0086(10)
C17 0.0785(13) 0.0681(12) 0.0422(11) 0.0274(10) 0.0039(10) -0.0020(9)
C18 0.0604(11) 0.0537(11) 0.0466(10) 0.0122(8) -0.0037(9) -0.0050(8)
C19 0.0459(9) 0.0440(9) 0.0396(9) 0.0055(7) 0.0020(7) 0.0014(7)
C20 0.0419(9) 0.0451(9) 0.0459(10) -0.0040(7) 0.0017(7) -0.0033(7)
C21 0.0386(8) 0.0379(8) 0.0457(9) -0.0019(7) 0.0052(7) 0.0007(7)
C22 0.0364(8) 0.0437(9) 0.0376(9) 0.0050(7) 0.0018(7) 0.0039(7)
C23 0.0454(9) 0.0509(10) 0.0413(9) 0.0020(7) 0.0028(7) -0.0011(7)
C24 0.0641(11) 0.0649(12) 0.0489(11) 0.0051(9) 0.0039(9) -0.0121(9)
C25 0.0634(11) 0.0820(14) 0.0417(10) 0.0176(10) 0.0092(9) -0.0053(9)
C26 0.0462(9) 0.0688(12) 0.0410(10) 0.0137(8) 0.0081(8) 0.0133(8)
C27 0.0582(11) 0.0988(16) 0.0508(11) 0.0168(11) 0.0188(9) 0.0190(11)
C28 0.0636(12) 0.0927(17) 0.0803(15) -0.0013(11) 0.0278(11) 0.0310(12)
C29 0.0632(12) 0.0694(13) 0.0838(14) -0.0063(10) 0.0240(11) 0.0190(11)
C30 0.0503(10) 0.0556(11) 0.0611(11) 0.0010(8) 0.0166(9) 0.0118(9)
C31 0.0378(8) 0.0511(10) 0.0398(9) 0.0096(7) 0.0040(7) 0.0103(7)
C32 0.1057(17) 0.0644(13) 0.0762(15) -0.0114(11) 0.0088(13) -0.0104(11)
C33 0.0679(13) 0.0562(12) 0.0775(16) -0.0092(9) 0.0048(12) -0.0128(11)
N1 0.0388(7) 0.0432(7) 0.0389(7) -0.0020(5) 0.0059(6) -0.0012(6)
N2 0.0366(7) 0.0449(7) 0.0399(7) -0.0070(5) 0.0068(6) -0.0054(6)
N3 0.0966(14) 0.0927(14) 0.0773(13) -0.0082(10) 0.0014(12) -0.0090(11)
O1 0.0785(9) 0.0400(7) 0.0783(9) 0.0095(6) -0.0022(7) 0.0083(6)
O2 0.0680(7) 0.0367(6) 0.0509(7) 0.0085(5) -0.0094(6) -0.0027(5)
O3 0.0701(8) 0.0492(7) 0.0668(8) 0.0141(6) -0.0135(7) 0.0053(6)
O4 0.0616(7) 0.0571(7) 0.0596(8) -0.0153(6) 0.0145(6) -0.0149(6)
O5 0.0510(7) 0.0878(9) 0.0651(8) -0.0290(6) 0.0100(6) -0.0191(7)

loop_
_atom_type_symbol
_atom_type_description
_atom_type_scat_dispersion_real
_atom_type_scat_dispersion_imag
_atom_type_scat_source
C C 0.0033 0.0016 'International Tables Vol C Tables 4.2.6.8 and 6.1.1.4'
H H 0.0000 0.0000 'International Tables Vol C Tables 4.2.6.8 and 6.1.1.4'
N N 0.0061 0.0033 'International Tables Vol C Tables 4.2.6.8 and 6.1.1.4'
O O 0.0106 0.0060 'International Tables Vol C Tables 4.2.6.8 and 6.1.1.4'

loop_
_geom_angle_atom_site_label_1
_geom_angle_atom_site_label_2
_geom_angle_atom_site_label_3
_geom_angle
C6 C1 C2 116.72(13)
C6 C1 C13 121.57(13)
C2 C1 C13 121.59(13)
C3 C2 C1 122.31(15)
C3 C2 H2 118.8
C1 C2 H2 118.8
C2 C3 C4 119.27(15)
C2 C3 H7 120.4
C4 C3 H7 120.4
C5 C4 O3 122.60(14)
C5 C4 C3 120.01(14)
O3 C4 C3 117.39(14)
C4 C5 C6 119.55(14)
C4 C5 H5 120.2
C6 C5 H5 120.2
O2 C6 C1 123.04(13)
O2 C6 C5 114.82(13)
C1 C6 C5 122.14(14)
C8 C7 O2 114.83(13)
C8 C7 C12 122.28(14)
O2 C7 C12 122.88(14)
C9 C8 C7 119.51(15)
C9 C8 H8 120.2
C7 C8 H8 120.2
O1 C9 C8 117.18(15)
O1 C9 C10 122.88(14)
C8 C9 C10 119.93(15)
C11 C10 C9 119.46(15)
C11 C10 H10 120.3
C9 C10 H10 120.3
C10 C11 C12 122.34(15)
C10 C11 H11 118.8
C12 C11 H11 118.8
C7 C12 C11 116.47(14)
C7 C12 C13 121.57(13)
C11 C12 C13 121.93(13)
N2 C13 C12 110.73(11)
N2 C13 C1 108.65(11)
C12 C13 C1 110.26(12)
N2 C13 C14 99.51(11)
C12 C13 C14 114.24(12)
C1 C13 C14 112.87(12)
C15 C14 C19 120.07(15)
C15 C14 C13 128.93(14)
C19 C14 C13 111.00(13)
C14 C15 C16 118.06(17)
C14 C15 H15 121.0
C16 C15 H15 121.0
C17 C16 C15 121.52(17)
C17 C16 H16 119.2
C15 C16 H16 119.2
C18 C17 C16 120.44(17)
C18 C17 H17 119.8
C16 C17 H17 119.8
C17 C18 C19 118.22(17)
C17 C18 H18 120.9
C19 C18 H18 120.9
C18 C19 C14 121.68(15)
C18 C19 C20 128.78(15)
C14 C19 C20 109.53(13)
O5 C20 N2 125.88(14)
O5 C20 C19 128.55(14)
N2 C20 C19 105.57(13)
N1 C21 C22 120.49(14)
N1 C21 H21 119.8
C22 C21 H21 119.8
C23 C22 C31 118.68(14)
C23 C22 C21 121.17(14)
C31 C22 C21 120.08(14)
O4 C23 C22 121.95(14)
O4 C23 C24 116.69(15)
C22 C23 C24 121.33(15)
C25 C24 C23 120.32(17)
C25 C24 H24 119.8
C23 C24 H24 119.8
C24 C25 C26 121.34(16)
C24 C25 H25 119.3
C26 C25 H25 119.3
C31 C26 C27 119.49(17)
C31 C26 C25 119.12(15)
C27 C26 C25 121.39(17)
C28 C27 C26 120.99(18)
C28 C27 H27 119.5
C26 C27 H27 119.5
C27 C28 C29 119.73(17)
C27 C28 H28 120.1
C29 C28 H28 120.1
C30 C29 C28 120.82(19)
C30 C29 H29 119.6
C28 C29 H29 119.6
C29 C30 C31 121.30(17)
C29 C30 H30 119.3
C31 C30 H30 119.3
C26 C31 C30 117.62(14)
C26 C31 C22 119.09(15)
C30 C31 C22 123.27(14)
C33 C32 H32A 109.5
C33 C32 H32B 109.5
H32A C32 H32B 109.5
C33 C32 H32C 109.5
H32A C32 H32C 109.5
H32B C32 H32C 109.5
N3 C33 C32 179.1(2)
C21 N1 N2 120.63(12)
N1 N2 C20 128.89(12)
N1 N2 C13 116.11(11)
C20 N2 C13 114.35(12)
C9 O1 H1 109.5
C6 O2 C7 118.21(11)
C4 O3 H6 109.5
C23 O4 H4 109.5

loop_
_geom_bond_atom_site_label_1
_geom_bond_atom_site_label_2
_geom_bond_distance
C1 C6 1.379(2)
C1 C2 1.391(2)
C1 C13 1.5168(19)
C2 C3 1.377(2)
C2 H2 0.9300
C3 C4 1.383(2)
C3 H7 0.9300
C4 C5 1.372(2)
C4 O3 1.3663(18)
C5 C6 1.3867(19)
C5 H5 0.9300
C6 O2 1.3767(17)
C7 C8 1.381(2)
C7 O2 1.3821(17)
C7 C12 1.384(2)
C8 C9 1.375(2)
C8 H8 0.9300
C9 O1 1.3652(18)
C9 C10 1.384(2)
C10 C11 1.371(2)
C10 H10 0.9300
C11 C12 1.394(2)
C11 H11 0.9300
C12 C13 1.510(2)
C13 N2 1.5036(17)
C13 C14 1.519(2)
C14 C15 1.378(2)
C14 C19 1.384(2)
C15 C16 1.389(3)
C15 H15 0.9300
C16 C17 1.382(3)
C16 H16 0.9300
C17 C18 1.369(2)
C17 H17 0.9300
C18 C19 1.385(2)
C18 H18 0.9300
C19 C20 1.474(2)
C20 O5 1.2161(17)
C20 N2 1.3769(18)
C21 N1 1.2885(17)
C21 C22 1.444(2)
C21 H21 0.9300
C22 C23 1.387(2)
C22 C31 1.441(2)
C23 O4 1.3620(18)
C23 C24 1.402(2)
C24 C25 1.353(2)
C24 H24 0.9300
C25 C26 1.415(2)
C25 H25 0.9300
C26 C31 1.418(2)
C26 C27 1.415(2)
C27 C28 1.349(3)
C27 H27 0.9300
C28 C29 1.404(3)
C28 H28 0.9300
C29 C30 1.357(2)
C29 H29 0.9300
C30 C31 1.410(2)
C30 H30 0.9300
C32 C33 1.447(3)
C32 H32A 0.9600
C32 H32B 0.9600
C32 H32C 0.9600
C33 N3 1.135(2)
N1 N2 1.3747(16)
O1 H1 0.8200
O3 H6 0.8200
O4 H4 0.8200

loop_
_geom_hbond_atom_site_label_D
_geom_hbond_atom_site_label_H
_geom_hbond_atom_site_label_A
_geom_hbond_site_symmetry_A
_geom_hbond_distance_DH
_geom_hbond_distance_HA
_geom_hbond_distance_DA
_geom_hbond_angle_DHA
O4 H4 N1 . 0.82 1.83 2.5600(16) 146.8
O3 H6 N3 1_556 0.82 2.08 2.882(2) 165.1
O1 H1 O4 4_575 0.82 1.94 2.7484(16) 169.7

loop_
_geom_torsion_atom_site_label_1
_geom_torsion_atom_site_label_2
_geom_torsion_atom_site_label_3
_geom_torsion_atom_site_label_4
_geom_torsion
C6 C1 C2 C3 0.8(2)
C13 C1 C2 C3 -175.13(15)
C1 C2 C3 C4 -0.6(3)
C2 C3 C4 C5 -0.3(2)
C2 C3 C4 O3 -179.62(15)
O3 C4 C5 C6 -179.86(14)
C3 C4 C5 C6 0.9(2)
C2 C1 C6 O2 179.93(13)
C13 C1 C6 O2 -4.1(2)
C2 C1 C6 C5 -0.3(2)
C13 C1 C6 C5 175.71(13)
C4 C5 C6 O2 179.24(13)
C4 C5 C6 C1 -0.6(2)
O2 C7 C8 C9 179.00(13)
C12 C7 C8 C9 -0.9(2)
C7 C8 C9 O1 -178.66(14)
C7 C8 C9 C10 0.5(2)
O1 C9 C10 C11 179.17(15)
C8 C9 C10 C11 0.1(2)
C9 C10 C11 C12 -0.3(2)
C8 C7 C12 C11 0.7(2)
O2 C7 C12 C11 -179.20(13)
C8 C7 C12 C13 -177.30(14)
O2 C7 C12 C13 2.8(2)
C10 C11 C12 C7 -0.1(2)
C10 C11 C12 C13 177.87(14)
C7 C12 C13 N2 106.04(15)
C11 C12 C13 N2 -71.84(17)
C7 C12 C13 C1 -14.24(18)
C11 C12 C13 C1 167.88(13)
C7 C12 C13 C14 -142.61(14)
C11 C12 C13 C14 39.52(19)
C6 C1 C13 N2 -106.63(15)
C2 C1 C13 N2 69.15(17)
C6 C1 C13 C12 14.90(18)
C2 C1 C13 C12 -169.33(13)
C6 C1 C13 C14 144.01(14)
C2 C1 C13 C14 -40.22(19)
N2 C13 C14 C15 178.80(15)
C12 C13 C14 C15 60.8(2)
C1 C13 C14 C15 -66.2(2)
N2 C13 C14 C19 -1.18(15)
C12 C13 C14 C19 -119.14(14)
C1 C13 C14 C19 113.83(14)
C19 C14 C15 C16 0.4(2)
C13 C14 C15 C16 -179.55(15)
C14 C15 C16 C17 -1.3(3)
C15 C16 C17 C18 1.0(3)
C16 C17 C18 C19 0.3(2)
C17 C18 C19 C14 -1.3(2)
C17 C18 C19 C20 177.50(15)
C15 C14 C19 C18 0.9(2)
C13 C14 C19 C18 -179.13(13)
C15 C14 C19 C20 -178.10(14)
C13 C14 C19 C20 1.88(17)
C18 C19 C20 O5 -1.5(3)
C14 C19 C20 O5 177.43(16)
C18 C19 C20 N2 179.33(15)
C14 C19 C20 N2 -1.77(17)
N1 C21 C22 C23 8.3(2)
N1 C21 C22 C31 -174.81(12)
C31 C22 C23 O4 178.31(13)
C21 C22 C23 O4 -4.7(2)
C31 C22 C23 C24 -3.8(2)
C21 C22 C23 C24 173.18(13)
O4 C23 C24 C25 179.68(15)
C22 C23 C24 C25 1.6(3)
C23 C24 C25 C26 1.1(3)
C24 C25 C26 C31 -1.5(2)
C24 C25 C26 C27 178.67(16)
C31 C26 C27 C28 1.7(3)
C25 C26 C27 C28 -178.46(17)
C26 C27 C28 C29 0.0(3)
C27 C28 C29 C30 -1.3(3)
C28 C29 C30 C31 0.7(3)
C27 C26 C31 C30 -2.2(2)
C25 C26 C31 C30 177.93(14)
C27 C26 C31 C22 179.15(13)
C25 C26 C31 C22 -0.7(2)
C29 C30 C31 C26 1.1(2)
C29 C30 C31 C22 179.63(15)
C23 C22 C31 C26 3.2(2)
C21 C22 C31 C26 -173.75(13)
C23 C22 C31 C30 -175.28(14)
C21 C22 C31 C30 7.7(2)
C22 C21 N1 N2 -173.76(12)
C21 N1 N2 C20 19.9(2)
C21 N1 N2 C13 -169.86(12)
O5 C20 N2 N1 -7.9(3)
C19 C20 N2 N1 171.36(13)
O5 C20 N2 C13 -178.20(15)
C19 C20 N2 C13 1.02(16)
C12 C13 N2 N1 -51.04(16)
C1 C13 N2 N1 70.20(15)
C14 C13 N2 N1 -171.60(11)
C12 C13 N2 C20 120.60(14)
C1 C13 N2 C20 -118.17(14)
C14 C13 N2 C20 0.03(15)
C1 C6 O2 C7 -9.1(2)
C5 C6 O2 C7 171.10(12)
C8 C7 O2 C6 -170.15(13)
C12 C7 O2 C6 9.8(2)

loop_
_cod_related_entry_id
_cod_related_entry_database
_cod_related_entry_code
1 ChemSpider 21195612
